data_4116669
loop_
_publ_author_name
'T. M. Barclay'
'A. W. Cordes'
'N. A. George'
'R. C. Haddon'
'M. E. Itkis'
'M. S. Mashuta'
'R. T. Oakley'
'G. W. Patenaude'
'R. W. Reed'
'J. F. Richardson'
'H. Zhang'

_publ_section_title
;
 Redox, Magnetic, and Structural Properties of 1,3,2-Dithiazolyl Radicals.
 A Case Study on the Ternary Heterocycle S3N5C4
;
_journal_name_full 'Journal of the American Chemical Society'
_journal_page_first 352
_journal_page_last 360
_journal_paper_doi 10.1021/ja973338a
_journal_volume 120
_journal_year 1998
_chemical_formula_moiety 'C4 N5 S3 '
_chemical_formula_sum 'C4 N5 S3'
_chemical_formula_weight 214.26
_chemical_name_systematic ?
_space_group_IT_number 2
_symmetry_cell_setting triclinic
_symmetry_space_group_name_Hall '-P 1'
_symmetry_space_group_name_H-M 'P -1'
_cell_angle_alpha 65.77(4)
_cell_angle_beta 74.10(6)
_cell_angle_gamma 74.64(6)
_cell_formula_units_Z 2
_cell_length_a 7.489(7)
_cell_length_b 9.593(4)
_cell_length_c 10.759(6)
_cell_measurement_reflns_used 25
_cell_measurement_temperature 293
_cell_measurement_theta_max 19.00
_cell_measurement_theta_min 13.00
_cell_volume 667.6(8)
_computing_data_reduction 'NRCVAX DATRD2'
_computing_molecular_graphics NRCVAX
_computing_publication_material 'NRCVAX TABLES Jan 94 Version'
_computing_structure_refinement 'NRCVAX LSTSQ'
_computing_structure_solution 'NRCVAX SOLVER'
_diffrn_ambient_temperature 293
_diffrn_measurement_device 'Nonius CAD-4    '
_diffrn_measurement_method 'Theta/2theta scan b/P/b '
_diffrn_radiation_monochromator graphite
_diffrn_radiation_source 'xray tube'
_diffrn_radiation_type 'Molybdenum K\a'
_diffrn_radiation_wavelength 0.7107
_diffrn_reflns_av_R_equivalents 0.055
_diffrn_reflns_limit_h_max 7
_diffrn_reflns_limit_h_min -7
_diffrn_reflns_limit_k_max 10
_diffrn_reflns_limit_k_min 0
_diffrn_reflns_limit_l_max 11
_diffrn_reflns_limit_l_min -9
_diffrn_reflns_number 1777
_diffrn_reflns_theta_max 21.92
_diffrn_reflns_theta_min 0.00
_diffrn_standards_decay_% 5.0
_diffrn_standards_interval_time 60
_diffrn_standards_number 3
_exptl_absorpt_coefficient_mu 1.00
_exptl_absorpt_correction_T_max 1.0000
_exptl_absorpt_correction_T_min 1.0000
_exptl_absorpt_correction_type none
_exptl_crystal_density_diffrn 2.132
_exptl_crystal_F_000 429.44
_exptl_crystal_size_max 0.12
_exptl_crystal_size_mid 0.35
_exptl_crystal_size_min 0.52
_refine_diff_density_max 10.25
_refine_diff_density_min -3.13
_refine_ls_goodness_of_fit_obs 5.55
_refine_ls_matrix_type full
_refine_ls_number_parameters 97
_refine_ls_number_reflns 1364
_refine_ls_R_factor_all 0.111
_refine_ls_R_factor_obs 0.111
_refine_ls_shift/esd_max 0.000
_refine_ls_structure_factor_coef F
_refine_ls_weighting_details 'w = 1/(\s^2^(F)+0.0003F^2^)'
_refine_ls_weighting_scheme calc
_refine_ls_wR_factor_all 0.137
_refine_ls_wR_factor_obs 0.137
_reflns_number_observed 1364
_reflns_number_total 1618
_reflns_observed_criterion 'Inet > 2.5\s(Inet)'
_cod_data_source_file ja973338a_2.cif
_cod_data_source_block 11LT
_cod_depositor_comments
;
The following automatic conversions were performed:

'_refine_ls_weighting_scheme' value '1/(\s^2^(F)+0.0003F^2^)' was
changed to 'calc'. New tag '_refine_ls_weighting_details' was
created. The value of the new tag was set to 'w =
1/(\s^2^(F)+0.0003F^2^)'.

Automatic conversion script
Id: cif_fix_values 3143 2015-03-26 13:38:13Z robertas 
;
_cod_original_cell_volume 667.5(9)
_cod_original_formula_sum 'C4 N5 S3 '
_cod_database_code 4116669

loop_
_symmetry_equiv_pos_as_xyz
x,y,z
-x,-y,-z

loop_
_atom_site_label
_atom_site_fract_x
_atom_site_fract_y
_atom_site_fract_z
_atom_site_U_iso_or_equiv
_atom_site_thermal_displace_type
_atom_site_type_symbol
S2 0.5750(4) 0.2323(3) 0.1845(3) 0.0153(9) Uiso S
S1 0.3523(4) 0.2205(3) 0.4392(3) 0.0130(9) Uiso S
S3 0.5611(4) 0.8819(3) 0.1939(3) 0.0125(9) Uiso S
S21 0.1045(4) 0.3750(3) 0.1413(3) 0.0136(9) Uiso S
S11 -0.1122(4) 0.3579(3) 0.3987(3) 0.0141(9) Uiso S
S31 0.1025(4) 1.0177(3) 0.1592(3) 0.0122(9) Uiso S
N2 0.6227(13) 0.5241(10) 0.1220(9) 0.0098(21) Uiso n
N1 0.3859(13) 0.5116(10) 0.3907(9) 0.0114(22) Uiso n
N3 0.4549(13) 0.1321(11) 0.3315(9) 0.0157(23) Uiso n
N5 0.6450(13) 0.7756(10) 0.0992(9) 0.0129(22) Uiso n
N4 0.4430(13) 0.7662(11) 0.3269(9) 0.0145(23) Uiso n
N11 -0.0745(13) 0.6465(11) 0.3565(9) 0.0158(23) Uiso n
N21 0.1597(13) 0.6635(11) 0.0856(9) 0.0158(22) Uiso n
N31 -0.0245(13) 0.2763(11) 0.2843(10) 0.0144(23) Uiso n
N41 -0.0168(13) 0.9023(11) 0.2917(9) 0.0155(23) Uiso n
N51 0.1859(13) 0.9132(10) 0.0636(9) 0.0134(22) Uiso n
C4 0.5444(15) 0.4048(13) 0.2124(11) 0.011(3) Uiso C
C3 0.5820(16) 0.6430(13) 0.1684(11) 0.015(3) Uiso C
C2 0.4631(15) 0.6386(12) 0.3019(11) 0.010(3) Uiso C
C1 0.4254(15) 0.3958(12) 0.3472(11) 0.011(3) Uiso C
C11 -0.0340(15) 0.5327(12) 0.3083(11) 0.012(3) Uiso C
C21 0.0068(15) 0.7708(13) 0.2649(11) 0.010(3) Uiso C
C31 0.1222(15) 0.7802(12) 0.1328(11) 0.010(3) Uiso C
C41 0.0788(15) 0.5433(12) 0.1737(11) 0.0095(25) Uiso C

loop_
_atom_type_symbol
_atom_type_scat_dispersion_real
_atom_type_scat_dispersion_imag
_atom_type_scat_source
C 0.002 0.002 'International Tables Vol. IV Table 2.2B'
N 0.004 0.003 'International Tables Vol. IV Table 2.2B'
S 0.110 0.124 'International Tables Vol. IV Table 2.2B'

loop_
_geom_angle_atom_site_label_1
_geom_angle_atom_site_label_2
_geom_angle_atom_site_label_3
_geom_angle
N3 S2 C4 99.3(5)
N3 S1 C1 99.9(5)
N5 S3 N4 100.4(5)
N31 S21 C41 99.3(5)
N31 S11 C11 99.6(5)
N41 S31 N51 100.7(5)
C4 N2 C3 111.9(9)
C2 N1 C1 115.3(9)
S2 N3 S1 116.5(6)
S3 N5 C3 107.3(7)
S3 N4 C2 106.7(7)
C11 N11 C21 111.7(9)
C31 N21 C41 112.9(9)
S21 N31 S11 116.1(6)
S31 N41 C21 106.1(7)
S31 N51 C31 106.9(7)
S2 C4 N2 122.8(8)
S2 C4 C1 111.2(8)
N2 C4 C1 126.0(10)
N2 C3 N5 124.4(10)
N2 C3 C2 123.7(10)
N5 C3 C2 111.9(9)
N1 C2 N4 124.8(9)
N1 C2 C3 121.5(9)
N4 C2 C3 113.7(9)
S1 C1 N1 125.2(8)
S1 C1 C4 113.1(8)
N1 C1 C4 121.6(10)
S11 C11 N11 123.7(8)
S11 C11 C41 113.0(8)
N11 C11 C41 123.3(10)
N11 C21 N41 122.1(9)
N11 C21 C31 125.1(10)
N41 C21 C31 112.8(9)
N21 C31 N51 124.5(10)
N21 C31 C21 122.0(10)
N51 C31 C21 113.5(9)
S21 C41 N21 123.1(8)
S21 C41 C11 111.9(8)

loop_
_geom_bond_atom_site_label_1
_geom_bond_atom_site_label_2
_geom_bond_distance
S2 N3 1.632(10)
S2 C4 1.746(11)
S1 N3 1.620(10)
S1 C1 1.712(11)
S3 N5 1.624(9)
S3 N4 1.607(10)
S21 N31 1.634(10)
S21 C41 1.740(11)
S11 N31 1.623(10)
S11 C11 1.724(11)
S31 N41 1.608(10)
S31 N51 1.617(9)
N2 C4 1.315(14)
N2 C3 1.358(14)
N1 C2 1.359(14)
N1 C1 1.311(14)
N5 C3 1.320(14)
N4 C2 1.320(14)
N11 C11 1.325(14)
N11 C21 1.362(14)
N21 C31 1.347(14)
N21 C41 1.324(14)
N41 C21 1.363(14)
N51 C31 1.326(14)
C4 C1 1.460(15)
C3 C2 1.459(15)
C11 C41 1.440(15)
